data_4063917
loop_
_publ_author_name
'Mikhel, Igor S.'
'Garland, Michael'
'Hopewell, Jonathan'
'Mastroianni, Sergio'
'McMullin, Claire L.'
'Orpen, A. Guy'
'Pringle, Paul G.'

_publ_section_title
;
 Cage Phosphinites: Ligands for Efficient Nickel-Catalyzed Hydrocyanation
 of 3-Pentenenitrile
;
_journal_issue 5
_journal_name_full Organometallics
_journal_page_first 974
_journal_paper_doi 10.1021/om101023e
_journal_volume 30
_journal_year 2011
_chemical_formula_moiety 'C64 H92 Ni2 O16 P4, 2(C7 H8), C7 H7'
_chemical_formula_sum 'C85 H115 Ni2 O16 P4'
_chemical_formula_weight 1634.03
_chemical_name_systematic
; 
 ? 
;
_space_group_IT_number 2
_symmetry_cell_setting triclinic
_symmetry_space_group_name_Hall '-P 1'
_symmetry_space_group_name_H-M 'P -1'
_atom_sites_solution_hydrogens geom
_atom_sites_solution_primary direct
_atom_sites_solution_secondary difmap
_audit_creation_method SHELXL-97
_cell_angle_alpha 93.92(2)
_cell_angle_beta 103.44(3)
_cell_angle_gamma 114.257(17)
_cell_formula_units_Z 2
_cell_length_a 11.489(4)
_cell_length_b 11.686(3)
_cell_length_c 17.003(8)
_cell_measurement_reflns_used 5231
_cell_measurement_temperature 100(2)
_cell_measurement_theta_max 27.41
_cell_measurement_theta_min 2.33
_cell_volume 1989.4(14)
_computing_cell_refinement 'Apex II (Bruker-AXS, 2007)'
_computing_data_collection 'Apex II (Bruker-AXS, 2007)'
_computing_data_reduction
; 
 SAINT v7.34A (Bruker-AXS, 2007) & XPREP v2005/4 (Bruker-AXS, 2005) 
;
_computing_structure_refinement 'SHELXL-97 (Sheldrick, 1997)'
_computing_structure_solution 'SHELXS-97 (Sheldrick, 1990)'
_diffrn_ambient_temperature 100
_diffrn_detector 'CCD plate'
_diffrn_detector_area_resol_mean 8.366
_diffrn_detector_type 'Bruker-AXS SMART APEX'
_diffrn_measured_fraction_theta_full 0.578
_diffrn_measured_fraction_theta_max 0.578
_diffrn_measurement_details 'frames, 0.3\% width'
_diffrn_measurement_device 'four-circle diffractometer'
_diffrn_measurement_device_type 'Bruker-AXS Kappa'
_diffrn_measurement_method '\w & \f scans'
_diffrn_measurement_specimen_support
; 
glass fibre 
;
_diffrn_radiation_collimation '0.5 mm double pinhole'
_diffrn_radiation_monochromator graphite
_diffrn_radiation_probe x-ray
_diffrn_radiation_type 'Mo K\a'
_diffrn_radiation_wavelength 0.71074
_diffrn_reflns_av_R_equivalents 0.0947
_diffrn_reflns_av_sigmaI/netI 0.2915
_diffrn_reflns_limit_h_max 13
_diffrn_reflns_limit_h_min -9
_diffrn_reflns_limit_k_max 10
_diffrn_reflns_limit_k_min -15
_diffrn_reflns_limit_l_max 21
_diffrn_reflns_limit_l_min -18
_diffrn_reflns_number 8870
_diffrn_reflns_theta_full 27.40
_diffrn_reflns_theta_max 27.40
_diffrn_reflns_theta_min 1.95
_diffrn_source 'sealed X-ray tube'
_diffrn_source_current 40
_diffrn_source_power 2
_diffrn_source_size '0.4 x 8 mm fine focus'
_diffrn_source_target Mo
_diffrn_source_type 'Bruker-AXS KFF Mo 2K 90\% Ceramic'
_diffrn_source_voltage 50
_exptl_absorpt_coefficient_mu 0.621
_exptl_absorpt_correction_T_max 0.984
_exptl_absorpt_correction_T_min 0.679
_exptl_absorpt_correction_type multi-scan
_exptl_absorpt_process_details 'SADABS 2008/2 (Sheldrick, G.M., 2008)'
_exptl_crystal_colour yellow
_exptl_crystal_density_diffrn 1.364
_exptl_crystal_density_meas 0
_exptl_crystal_density_method 'not measured'
_exptl_crystal_description plate
_exptl_crystal_F_000 869
_exptl_crystal_size_max 0.157
_exptl_crystal_size_mid 0.063
_exptl_crystal_size_min 0.029
_refine_diff_density_max 0.410
_refine_diff_density_min -0.458
_refine_diff_density_rms 0.094
_refine_ls_extinction_method none
_refine_ls_goodness_of_fit_ref 0.916
_refine_ls_hydrogen_treatment constr
_refine_ls_matrix_type full
_refine_ls_number_parameters 491
_refine_ls_number_reflns 5230
_refine_ls_number_restraints 0
_refine_ls_restrained_S_all 0.916
_refine_ls_R_factor_all 0.2156
_refine_ls_R_factor_gt 0.0759
_refine_ls_shift/su_max 0.007
_refine_ls_shift/su_mean 0.000
_refine_ls_structure_factor_coef Fsqd
_refine_ls_weighting_details 'calc w=1/[\s^2^(Fo^2^)+(0.0879P)^2^+0.0000P] where P=(Fo^2^+2Fc^2^)/3'
_refine_ls_weighting_scheme calc
_refine_ls_wR_factor_gt 0.1665
_refine_ls_wR_factor_ref 0.2141
_reflns_number_gt 2044
_reflns_number_total 5230
_reflns_threshold_expression >2sigma(I)
_cod_data_source_file om101023e_si_001.cif
_cod_data_source_block migl7_ni_p_1
_cod_depositor_comments
;
The following automatic conversions were performed:

'_diffrn_radiation_probe' value 'X-ray' changed to 'x-ray' according
to /home/saulius/struct/CIF-dictionaries/cif_core.dic dictionary
named 'cif_core.dic' version 2.4.1 from 2010-06-29.

Automatic conversion script
Id: cif_fix_values 1715 2011-07-08 13:25:40Z adriana 
;
_cod_original_cell_volume 1989.4(12)
_cod_database_code 4063917

loop_
_symmetry_equiv_pos_as_xyz
'x, y, z'
'-x, -y, -z'

loop_
_atom_site_label
_atom_site_type_symbol
_atom_site_fract_x
_atom_site_fract_y
_atom_site_fract_z
_atom_site_U_iso_or_equiv
_atom_site_adp_type
_atom_site_occupancy
_atom_site_symmetry_multiplicity
_atom_site_calc_flag
_atom_site_refinement_flags
Ni1 Ni 0.51526(13) 0.63073(10) 0.68933(9) 0.0272(5) Uani 1 1 d .
P1 P 0.5773(3) 0.8310(2) 0.72339(18) 0.0246(8) Uani 1 1 d .
P2 P 0.4082(3) 0.5169(2) 0.76536(19) 0.0271(8) Uani 1 1 d .
O1 O 0.7789(7) 1.0636(5) 0.8076(4) 0.032(2) Uani 1 1 d .
O2 O 0.6582(7) 0.9566(5) 0.6021(4) 0.028(2) Uani 1 1 d .
O3 O 0.8246(7) 1.1419(5) 0.6902(5) 0.031(2) Uani 1 1 d .
O4 O 0.5196(7) 0.8783(5) 0.7940(4) 0.0284(19) Uani 1 1 d .
O5 O 0.4000(7) 0.3558(5) 0.8747(5) 0.036(2) Uani 1 1 d .
O6 O 0.2344(7) 0.2818(5) 0.6740(5) 0.033(2) Uani 1 1 d .
O7 O 0.2481(7) 0.1676(5) 0.7796(5) 0.031(2) Uani 1 1 d .
O8 O 0.3771(7) 0.5827(5) 0.8412(4) 0.028(2) Uani 1 1 d .
C1 C 0.8134(11) 0.8895(9) 0.8488(7) 0.040(3) Uani 1 1 d .
H1A H 0.7911 0.7991 0.8331 0.060 Uiso 1 1 calc R
H1B H 0.7745 0.8999 0.8927 0.060 Uiso 1 1 calc R
H1C H 0.9105 0.9393 0.8683 0.060 Uiso 1 1 calc R
C2 C 0.7574(11) 0.9369(7) 0.7739(8) 0.029(3) Uani 1 1 d .
C3 C 0.8307(11) 0.9454(9) 0.7119(7) 0.030(3) Uani 1 1 d .
H3A H 0.8072 0.8583 0.6841 0.036 Uiso 1 1 calc R
H3B H 0.9277 0.9876 0.7396 0.036 Uiso 1 1 calc R
C4 C 0.7966(11) 1.0210(8) 0.6481(7) 0.027(3) Uani 1 1 d .
C5 C 0.8739(11) 1.0432(8) 0.5864(7) 0.036(3) Uani 1 1 d .
H5A H 0.8584 0.9609 0.5569 0.054 Uiso 1 1 calc R
H5B H 0.9691 1.0928 0.6147 0.054 Uiso 1 1 calc R
H5C H 0.8447 1.0904 0.5472 0.054 Uiso 1 1 calc R
C6 C 0.7983(12) 1.2675(8) 0.7921(7) 0.040(3) Uani 1 1 d .
H6A H 0.7590 1.2654 0.8377 0.060 Uiso 1 1 calc R
H6B H 0.7726 1.3183 0.7543 0.060 Uiso 1 1 calc R
H6C H 0.8956 1.3062 0.8139 0.060 Uiso 1 1 calc R
C7 C 0.7488(11) 1.1337(8) 0.7470(8) 0.028(3) Uani 1 1 d .
C8 C 0.6067(11) 1.0721(8) 0.6989(7) 0.027(3) Uani 1 1 d .
H8A H 0.5898 1.1267 0.6601 0.033 Uiso 1 1 calc R
H8B H 0.5510 1.0641 0.7367 0.033 Uiso 1 1 calc R
C9 C 0.5665(11) 0.9397(8) 0.6507(7) 0.026(3) Uani 1 1 d .
C10 C 0.4284(11) 0.8860(9) 0.5893(7) 0.037(3) Uani 1 1 d .
H10A H 0.4283 0.9420 0.5489 0.056 Uiso 1 1 calc R
H10B H 0.3629 0.8812 0.6185 0.056 Uiso 1 1 calc R
H10C H 0.4052 0.8004 0.5609 0.056 Uiso 1 1 calc R
C11 C 0.3790(10) 0.8208(8) 0.7855(7) 0.029(3) Uani 1 1 d .
H11A H 0.3369 0.7301 0.7582 0.034 Uiso 1 1 calc R
H11B H 0.3353 0.8664 0.7526 0.034 Uiso 1 1 calc R
C12 C 0.3679(10) 0.8316(8) 0.8701(8) 0.029(3) Uani 1 1 d .
C13 C 0.3102(11) 0.9070(8) 0.8963(8) 0.034(3) Uani 1 1 d .
H13 H 0.2705 0.9447 0.8574 0.041 Uiso 1 1 calc R
C14 C 0.3097(11) 0.9275(9) 0.9765(8) 0.040(3) Uani 1 1 d .
H14 H 0.2722 0.9810 0.9924 0.048 Uiso 1 1 calc R
C15 C 0.3632(11) 0.8716(8) 1.0349(8) 0.038(3) Uani 1 1 d .
H15 H 0.3630 0.8855 1.0906 0.045 Uiso 1 1 calc R
C16 C 0.4171(11) 0.7941(8) 1.0083(8) 0.031(3) Uani 1 1 d .
H16 H 0.4550 0.7553 1.0472 0.037 Uiso 1 1 calc R
C17 C 0.4175(11) 0.7724(8) 0.9302(8) 0.030(3) Uani 1 1 d .
C18 C 0.4767(10) 0.6849(8) 0.9043(7) 0.029(3) Uani 1 1 d .
H18A H 0.5535 0.7338 0.8840 0.034 Uiso 1 1 calc R
H18B H 0.5085 0.6507 0.9522 0.034 Uiso 1 1 calc R
C19 C 0.6171(10) 0.4818(9) 0.8679(8) 0.041(4) Uani 1 1 d .
H19A H 0.6252 0.5462 0.9116 0.061 Uiso 1 1 calc R
H19B H 0.6717 0.5240 0.8325 0.061 Uiso 1 1 calc R
H19C H 0.6478 0.4221 0.8925 0.061 Uiso 1 1 calc R
C20 C 0.4740(11) 0.4102(8) 0.8176(7) 0.028(3) Uani 1 1 d .
C21 C 0.4505(10) 0.3026(8) 0.7537(7) 0.030(3) Uani 1 1 d .
H21A H 0.4958 0.2525 0.7790 0.036 Uiso 1 1 calc R
H21B H 0.4904 0.3379 0.7099 0.036 Uiso 1 1 calc R
C22 C 0.3056(12) 0.2159(9) 0.7160(7) 0.031(3) Uani 1 1 d .
C23 C 0.2745(11) 0.1028(8) 0.6537(7) 0.035(3) Uani 1 1 d .
H23A H 0.3060 0.0452 0.6808 0.052 Uiso 1 1 calc R
H23B H 0.3193 0.1316 0.6113 0.052 Uiso 1 1 calc R
H23C H 0.1780 0.0574 0.6281 0.052 Uiso 1 1 calc R
C24 C 0.2079(12) 0.2050(9) 0.9067(8) 0.050(4) Uani 1 1 d .
H24A H 0.2587 0.1597 0.9307 0.074 Uiso 1 1 calc R
H24B H 0.1140 0.1440 0.8829 0.074 Uiso 1 1 calc R
H24C H 0.2154 0.2701 0.9496 0.074 Uiso 1 1 calc R
C25 C 0.2625(11) 0.2681(8) 0.8402(7) 0.031(3) Uani 1 1 d .
C26 C 0.1824(10) 0.3325(8) 0.7943(7) 0.028(3) Uani 1 1 d .
H26A H 0.0881 0.2692 0.7709 0.033 Uiso 1 1 calc R
H26B H 0.1856 0.4015 0.8332 0.033 Uiso 1 1 calc R
C27 C 0.2388(11) 0.3879(9) 0.7256(7) 0.033(3) Uani 1 1 d .
C28 C 0.1449(10) 0.4279(8) 0.6695(7) 0.037(3) Uani 1 1 d .
H28A H 0.1786 0.4559 0.6229 0.056 Uiso 1 1 calc R
H28B H 0.1388 0.4983 0.7002 0.056 Uiso 1 1 calc R
H28C H 0.0564 0.3553 0.6492 0.056 Uiso 1 1 calc R
C29 C 0.4090(12) 0.4012(9) 0.5536(7) 0.045(4) Uani 1 1 d .
H29A H 0.3488 0.4401 0.5323 0.054 Uiso 1 1 calc R
H29B H 0.3629 0.3334 0.5826 0.054 Uiso 1 1 calc R
C30 C 0.5329(10) 0.5008(7) 0.6136(6) 0.025(3) Uani 1 1 d .
H30 H 0.5925 0.4650 0.6431 0.030 Uiso 1 1 calc R
C31 C 0.6033(11) 0.6238(8) 0.6002(7) 0.034(3) Uani 1 1 d .
H31 H 0.7020 0.6561 0.6222 0.040 Uiso 1 1 calc R
C32 C 0.5638(13) 0.6609(9) 0.5210(7) 0.043(4) Uani 1 1 d .
H32A H 0.6118 0.7550 0.5278 0.052 Uiso 1 1 calc R
H32B H 0.4673 0.6379 0.5072 0.052 Uiso 1 1 calc R
C33 C 0.8963(12) 0.5400(10) 0.6203(10) 0.046(4) Uani 1 1 d .
C34 C 0.9209(12) 0.5874(10) 0.7031(10) 0.055(4) Uani 1 1 d .
H34 H 0.8852 0.5283 0.7367 0.066 Uiso 1 1 calc R
C35 C 0.9911(12) 0.7100(10) 0.7379(9) 0.056(4) Uani 1 1 d .
H35 H 1.0047 0.7367 0.7947 0.067 Uiso 1 1 calc R
C36 C 1.0444(12) 0.7990(11) 0.6900(10) 0.048(4) Uani 1 1 d .
H36 H 1.0955 0.8870 0.7139 0.057 Uiso 1 1 calc R
C37 C 1.0227(15) 0.7587(12) 0.6092(10) 0.071(5) Uani 1 1 d .
H37 H 1.0567 0.8196 0.5762 0.085 Uiso 1 1 calc R
C38 C 0.9543(14) 0.6348(13) 0.5747(11) 0.076(5) Uani 1 1 d .
H38 H 0.9442 0.6095 0.5183 0.092 Uiso 1 1 calc R
C39 C 0.8107(13) 0.4010(9) 0.5819(9) 0.067(4) Uani 1 1 d .
H39A H 0.8376 0.3478 0.6170 0.100 Uiso 1 1 calc R
H39B H 0.8218 0.3846 0.5275 0.100 Uiso 1 1 calc R
H39C H 0.7170 0.3801 0.5763 0.100 Uiso 1 1 calc R
C40 C -0.0754(12) 0.4190(12) 0.0435(8) 0.053(4) Uani 1 1 d .
H40 H -0.1272 0.3627 0.0731 0.063 Uiso 1 1 calc R
C41 C 0.0193(17) 0.3952(12) 0.0178(9) 0.061(4) Uani 1 1 d .
C42 C 0.0946(13) 0.4766(13) -0.0265(9) 0.057(4) Uani 1 1 d .
H42 H 0.1588 0.4593 -0.0448 0.068 Uiso 1 1 calc R
C43 C 0.019(2) 0.282(2) 0.0319(18) 0.067(4) Uani 0.50 1 d P
H43A H 0.1077 0.2980 0.0664 0.100 Uiso 0.50 1 calc PR
H43B H -0.0015 0.2275 -0.0206 0.100 Uiso 0.50 1 calc PR
H43C H -0.0476 0.2399 0.0601 0.100 Uiso 0.50 1 calc PR

loop_
_atom_site_aniso_label
_atom_site_aniso_U_11
_atom_site_aniso_U_22
_atom_site_aniso_U_33
_atom_site_aniso_U_23
_atom_site_aniso_U_13
_atom_site_aniso_U_12
Ni1 0.0276(10) 0.0186(6) 0.0415(11) 0.0060(6) 0.0159(8) 0.0126(6)
P1 0.024(2) 0.0234(13) 0.032(2) 0.0057(12) 0.0150(16) 0.0115(13)
P2 0.026(2) 0.0190(12) 0.039(2) 0.0072(13) 0.0110(17) 0.0120(13)
O1 0.029(5) 0.025(3) 0.037(5) -0.001(3) 0.006(4) 0.011(3)
O2 0.029(6) 0.030(4) 0.036(5) 0.004(3) 0.022(5) 0.020(4)
O3 0.026(5) 0.018(3) 0.054(6) 0.004(3) 0.023(5) 0.010(3)
O4 0.036(6) 0.024(3) 0.031(5) 0.001(3) 0.017(4) 0.015(4)
O5 0.024(5) 0.025(3) 0.055(6) 0.009(4) 0.008(5) 0.009(4)
O6 0.034(5) 0.034(4) 0.038(5) 0.008(3) 0.009(4) 0.021(4)
O7 0.037(5) 0.021(3) 0.039(6) 0.008(3) 0.021(4) 0.012(3)
O8 0.038(5) 0.022(3) 0.030(5) 0.001(3) 0.011(4) 0.018(3)
C1 0.041(8) 0.036(6) 0.047(9) 0.013(6) 0.008(7) 0.022(6)
C2 0.030(8) 0.014(4) 0.050(9) 0.009(5) 0.023(7) 0.011(5)
C3 0.018(7) 0.036(6) 0.043(9) 0.000(5) 0.013(7) 0.017(5)
C4 0.015(8) 0.023(5) 0.040(9) -0.004(5) 0.008(7) 0.007(5)
C5 0.038(8) 0.030(5) 0.051(9) 0.010(5) 0.024(7) 0.018(5)
C6 0.067(9) 0.032(5) 0.036(8) 0.008(5) 0.023(7) 0.030(6)
C7 0.024(8) 0.028(5) 0.042(9) 0.008(5) 0.013(8) 0.017(5)
C8 0.031(8) 0.029(5) 0.036(8) 0.006(5) 0.020(7) 0.021(5)
C9 0.028(8) 0.025(5) 0.033(8) 0.001(5) 0.011(7) 0.019(5)
C10 0.030(8) 0.037(6) 0.041(9) -0.005(5) 0.002(7) 0.019(6)
C11 0.025(8) 0.020(5) 0.040(9) 0.011(5) 0.018(7) 0.003(5)
C12 0.031(8) 0.019(5) 0.049(9) 0.011(5) 0.022(7) 0.016(5)
C13 0.042(8) 0.022(5) 0.049(10) 0.005(5) 0.020(7) 0.020(5)
C14 0.047(9) 0.026(5) 0.054(10) -0.006(6) 0.021(8) 0.021(6)
C15 0.046(8) 0.017(5) 0.049(9) 0.003(5) 0.022(7) 0.008(5)
C16 0.037(8) 0.024(5) 0.040(9) 0.006(5) 0.028(7) 0.011(5)
C17 0.030(8) 0.019(5) 0.037(9) -0.003(5) 0.009(7) 0.010(5)
C18 0.033(8) 0.024(5) 0.034(8) 0.002(5) 0.008(6) 0.019(5)
C19 0.020(8) 0.039(6) 0.066(10) 0.018(6) 0.003(7) 0.018(6)
C20 0.029(8) 0.025(5) 0.040(8) 0.020(5) 0.016(7) 0.015(5)
C21 0.029(8) 0.023(5) 0.042(8) 0.000(5) 0.008(7) 0.015(5)
C22 0.044(9) 0.030(5) 0.030(8) 0.008(5) 0.015(7) 0.025(6)
C23 0.031(8) 0.028(5) 0.052(9) -0.002(5) 0.014(7) 0.019(5)
C24 0.068(10) 0.030(5) 0.070(11) 0.028(6) 0.045(8) 0.024(6)
C25 0.031(8) 0.025(5) 0.044(9) 0.007(5) 0.018(7) 0.016(6)
C26 0.020(7) 0.017(4) 0.059(9) 0.013(5) 0.024(7) 0.013(5)
C27 0.035(8) 0.034(6) 0.044(9) 0.014(6) 0.010(7) 0.027(6)
C28 0.030(8) 0.029(5) 0.039(8) 0.007(5) -0.008(7) 0.009(5)
C29 0.062(10) 0.033(6) 0.047(9) 0.003(6) 0.024(8) 0.024(6)
C30 0.035(8) 0.020(5) 0.032(8) 0.006(5) 0.022(6) 0.016(5)
C31 0.042(8) 0.029(5) 0.029(8) -0.007(5) 0.010(7) 0.016(5)
C32 0.072(10) 0.033(5) 0.034(9) -0.002(5) 0.015(7) 0.033(6)
C33 0.025(9) 0.043(7) 0.077(12) -0.004(8) 0.007(8) 0.028(6)
C34 0.034(9) 0.042(7) 0.095(14) 0.019(8) 0.014(9) 0.024(7)
C35 0.061(10) 0.045(7) 0.077(12) 0.011(7) 0.022(9) 0.037(7)
C36 0.035(9) 0.045(7) 0.066(12) 0.004(7) 0.011(9) 0.024(6)
C37 0.088(13) 0.050(8) 0.072(14) 0.018(8) 0.024(11) 0.027(8)
C38 0.067(12) 0.075(10) 0.091(14) 0.027(10) 0.022(10) 0.034(9)
C39 0.057(9) 0.051(6) 0.100(12) 0.015(7) 0.024(9) 0.030(6)
C40 0.030(10) 0.057(9) 0.062(11) 0.006(7) 0.021(9) 0.007(7)
C41 0.079(13) 0.065(9) 0.051(11) -0.009(8) 0.026(10) 0.043(9)
C42 0.043(10) 0.055(8) 0.064(12) 0.001(7) 0.029(9) 0.008(7)
C43 0.057(9) 0.051(6) 0.100(12) 0.015(7) 0.024(9) 0.030(6)

loop_
_atom_type_symbol
_atom_type_description
_atom_type_scat_dispersion_real
_atom_type_scat_dispersion_imag
_atom_type_scat_source
C C 0.0033 0.0016 'International Tables Vol C Tables 4.2.6.8 and 6.1.1.4'
H H 0.0000 0.0000 'International Tables Vol C Tables 4.2.6.8 and 6.1.1.4'
O O 0.0106 0.0060 'International Tables Vol C Tables 4.2.6.8 and 6.1.1.4'
P P 0.1023 0.0942 'International Tables Vol C Tables 4.2.6.8 and 6.1.1.4'
Ni Ni 0.3393 1.1124 'International Tables Vol C Tables 4.2.6.8 and 6.1.1.4'

loop_
_geom_angle_atom_site_label_1
_geom_angle_atom_site_label_2
_geom_angle_atom_site_label_3
_geom_angle
_geom_angle_site_symmetry_1
_geom_angle_site_symmetry_3
C31 Ni1 C30 40.3(4) . .
C31 Ni1 P1 102.5(3) . .
C30 Ni1 P1 142.8(3) . .
C31 Ni1 P2 142.8(3) . .
C30 Ni1 P2 102.8(3) . .
P1 Ni1 P2 114.16(12) . .
O4 P1 C9 100.1(4) . .
O4 P1 C2 96.8(5) . .
C9 P1 C2 91.9(5) . .
O4 P1 Ni1 117.9(2) . .
C9 P1 Ni1 125.2(3) . .
C2 P1 Ni1 118.7(3) . .
O8 P2 C27 94.7(5) . .
O8 P2 C20 101.2(4) . .
C27 P2 C20 92.8(4) . .
O8 P2 Ni1 120.9(2) . .
C27 P2 Ni1 123.4(4) . .
C20 P2 Ni1 117.8(4) . .
C7 O1 C2 114.0(8) . .
C4 O2 C9 114.8(8) . .
C4 O3 C7 112.7(8) . .
C11 O4 P1 120.1(6) . .
C25 O5 C20 116.9(8) . .
C27 O6 C22 114.9(8) . .
C22 O7 C25 112.1(7) . .
C18 O8 P2 123.7(6) . .
C2 C1 H1A 109.5 . .
C2 C1 H1B 109.5 . .
H1A C1 H1B 109.5 . .
C2 C1 H1C 109.5 . .
H1A C1 H1C 109.5 . .
H1B C1 H1C 109.5 . .
O1 C2 C3 109.7(8) . .
O1 C2 C1 103.9(9) . .
C3 C2 C1 111.4(9) . .
O1 C2 P1 111.6(7) . .
C3 C2 P1 108.3(8) . .
C1 C2 P1 111.9(7) . .
C2 C3 C4 110.7(9) . .
C2 C3 H3A 109.5 . .
C4 C3 H3A 109.5 . .
C2 C3 H3B 109.5 . .
C4 C3 H3B 109.5 . .
H3A C3 H3B 108.1 . .
O3 C4 O2 109.4(8) . .
O3 C4 C5 107.3(8) . .
O2 C4 C5 106.5(9) . .
O3 C4 C3 108.0(10) . .
O2 C4 C3 110.9(8) . .
C5 C4 C3 114.6(9) . .
C4 C5 H5A 109.5 . .
C4 C5 H5B 109.5 . .
H5A C5 H5B 109.5 . .
C4 C5 H5C 109.5 . .
H5A C5 H5C 109.5 . .
H5B C5 H5C 109.5 . .
C7 C6 H6A 109.5 . .
C7 C6 H6B 109.5 . .
H6A C6 H6B 109.5 . .
C7 C6 H6C 109.5 . .
H6A C6 H6C 109.5 . .
H6B C6 H6C 109.5 . .
O3 C7 O1 109.7(8) . .
O3 C7 C8 107.2(9) . .
O1 C7 C8 112.4(8) . .
O3 C7 C6 106.5(9) . .
O1 C7 C6 105.9(9) . .
C8 C7 C6 115.1(8) . .
C7 C8 C9 111.7(8) . .
C7 C8 H8A 109.3 . .
C9 C8 H8A 109.3 . .
C7 C8 H8B 109.3 . .
C9 C8 H8B 109.3 . .
H8A C8 H8B 107.9 . .
O2 C9 C10 105.9(9) . .
O2 C9 C8 106.5(8) . .
C10 C9 C8 111.9(8) . .
O2 C9 P1 111.2(6) . .
C10 C9 P1 111.6(7) . .
C8 C9 P1 109.5(8) . .
C9 C10 H10A 109.5 . .
C9 C10 H10B 109.5 . .
H10A C10 H10B 109.5 . .
C9 C10 H10C 109.5 . .
H10A C10 H10C 109.5 . .
H10B C10 H10C 109.5 . .
O4 C11 C12 105.5(8) . .
O4 C11 H11A 110.6 . .
C12 C11 H11A 110.6 . .
O4 C11 H11B 110.6 . .
C12 C11 H11B 110.6 . .
H11A C11 H11B 108.8 . .
C13 C12 C17 116.0(12) . .
C13 C12 C11 120.8(10) . .
C17 C12 C11 123.2(9) . .
C14 C13 C12 121.6(10) . .
C14 C13 H13 119.2 . .
C12 C13 H13 119.2 . .
C13 C14 C15 121.2(10) . .
C13 C14 H14 119.4 . .
C15 C14 H14 119.4 . .
C14 C15 C16 117.1(12) . .
C14 C15 H15 121.5 . .
C16 C15 H15 121.5 . .
C17 C16 C15 122.5(11) . .
C17 C16 H16 118.7 . .
C15 C16 H16 118.7 . .
C16 C17 C12 121.5(10) . .
C16 C17 C18 120.2(10) . .
C12 C17 C18 118.3(11) . .
O8 C18 C17 109.0(7) . .
O8 C18 H18A 109.9 . .
C17 C18 H18A 109.9 . .
O8 C18 H18B 109.9 . .
C17 C18 H18B 109.9 . .
H18A C18 H18B 108.3 . .
C20 C19 H19A 109.5 . .
C20 C19 H19B 109.5 . .
H19A C19 H19B 109.5 . .
C20 C19 H19C 109.5 . .
H19A C19 H19C 109.5 . .
H19B C19 H19C 109.5 . .
O5 C20 C21 107.6(8) . .
O5 C20 C19 105.9(9) . .
C21 C20 C19 113.1(10) . .
O5 C20 P2 109.3(7) . .
C21 C20 P2 108.3(8) . .
C19 C20 P2 112.4(6) . .
C20 C21 C22 112.6(10) . .
C20 C21 H21A 109.1 . .
C22 C21 H21A 109.1 . .
C20 C21 H21B 109.1 . .
C22 C21 H21B 109.1 . .
H21A C21 H21B 107.8 . .
O7 C22 O6 107.9(9) . .
O7 C22 C21 108.8(9) . .
O6 C22 C21 112.0(8) . .
O7 C22 C23 106.9(8) . .
O6 C22 C23 105.3(9) . .
C21 C22 C23 115.5(10) . .
C22 C23 H23A 109.5 . .
C22 C23 H23B 109.5 . .
H23A C23 H23B 109.5 . .
C22 C23 H23C 109.5 . .
H23A C23 H23C 109.5 . .
H23B C23 H23C 109.5 . .
C25 C24 H24A 109.5 . .
C25 C24 H24B 109.5 . .
H24A C24 H24B 109.5 . .
C25 C24 H24C 109.5 . .
H24A C24 H24C 109.5 . .
H24B C24 H24C 109.5 . .
O5 C25 O7 110.4(9) . .
O5 C25 C24 109.5(9) . .
O7 C25 C24 106.5(7) . .
O5 C25 C26 111.6(7) . .
O7 C25 C26 105.3(9) . .
C24 C25 C26 113.3(10) . .
C27 C26 C25 110.3(9) . .
C27 C26 H26A 109.6 . .
C25 C26 H26A 109.6 . .
C27 C26 H26B 109.6 . .
C25 C26 H26B 109.6 . .
H26A C26 H26B 108.1 . .
O6 C27 C28 103.6(9) . .
O6 C27 C26 105.6(7) . .
C28 C27 C26 110.6(10) . .
O6 C27 P2 111.9(8) . .
C28 C27 P2 112.7(7) . .
C26 C27 P2 112.0(8) . .
C27 C28 H28A 109.5 . .
C27 C28 H28B 109.5 . .
H28A C28 H28B 109.5 . .
C27 C28 H28C 109.5 . .
H28A C28 H28C 109.5 . .
H28B C28 H28C 109.5 . .
C30 C29 C32 113.1(10) . 2_666
C30 C29 H29A 109.0 . .
C32 C29 H29A 109.0 2_666 .
C30 C29 H29B 109.0 . .
C32 C29 H29B 109.0 2_666 .
H29A C29 H29B 107.8 . .
C31 C30 C29 124.1(10) . .
C31 C30 Ni1 69.7(6) . .
C29 C30 Ni1 117.9(7) . .
C31 C30 H30 112.8 . .
C29 C30 H30 112.8 . .
Ni1 C30 H30 112.8 . .
C30 C31 C32 120.9(9) . .
C30 C31 Ni1 70.1(7) . .
C32 C31 Ni1 121.2(8) . .
C30 C31 H31 112.7 . .
C32 C31 H31 112.7 . .
Ni1 C31 H31 112.7 . .
C31 C32 C29 115.4(8) . 2_666
C31 C32 H32A 108.4 . .
C29 C32 H32A 108.4 2_666 .
C31 C32 H32B 108.4 . .
C29 C32 H32B 108.4 2_666 .
H32A C32 H32B 107.5 . .
C34 C33 C38 114.2(12) . .
C34 C33 C39 122.7(13) . .
C38 C33 C39 123.0(14) . .
C35 C34 C33 124.2(14) . .
C35 C34 H34 117.9 . .
C33 C34 H34 117.9 . .
C34 C35 C36 119.2(14) . .
C34 C35 H35 120.4 . .
C36 C35 H35 120.4 . .
C37 C36 C35 119.3(13) . .
C37 C36 H36 120.4 . .
C35 C36 H36 120.4 . .
C38 C37 C36 121.4(15) . .
C38 C37 H37 119.3 . .
C36 C37 H37 119.3 . .
C37 C38 C33 121.8(16) . .
C37 C38 H38 119.1 . .
C33 C38 H38 119.1 . .
C33 C39 H39A 109.5 . .
C33 C39 H39B 109.5 . .
H39A C39 H39B 109.5 . .
C33 C39 H39C 109.5 . .
H39A C39 H39C 109.5 . .
H39B C39 H39C 109.5 . .
C42 C40 C41 120.0(12) 2_565 .
C42 C40 H40 120.0 2_565 .
C41 C40 H40 120.0 . .
C43 C41 C40 113.9(18) . .
C43 C41 C42 125.4(18) . .
C40 C41 C42 120.3(13) . .
C40 C42 C41 119.6(13) 2_565 .
C40 C42 H42 120.2 2_565 .
C41 C42 H42 120.2 . .
C41 C43 H43A 109.5 . .
C41 C43 H43B 109.5 . .
H43A C43 H43B 109.5 . .
C41 C43 H43C 109.5 . .
H43A C43 H43C 109.5 . .
H43B C43 H43C 109.5 . .

loop_
_geom_bond_atom_site_label_1
_geom_bond_atom_site_label_2
_geom_bond_distance
_geom_bond_site_symmetry_2
Ni1 C31 2.023(12) .
Ni1 C30 2.028(9) .
Ni1 P1 2.138(3) .
Ni1 P2 2.141(3) .
P1 O4 1.664(7) .
P1 C9 1.853(11) .
P1 C2 1.864(11) .
P2 O8 1.640(7) .
P2 C27 1.832(11) .
P2 C20 1.877(9) .
O1 C7 1.428(12) .
O1 C2 1.448(10) .
O2 C4 1.437(12) .
O2 C9 1.444(13) .
O3 C4 1.412(10) .
O3 C7 1.427(14) .
O4 C11 1.438(12) .
O5 C25 1.431(12) .
O5 C20 1.448(13) .
O6 C27 1.445(12) .
O6 C22 1.446(11) .
O7 C22 1.426(13) .
O7 C25 1.437(12) .
O8 C18 1.420(10) .
C1 C2 1.532(14) .
C1 H1A 0.9800 .
C1 H1B 0.9800 .
C1 H1C 0.9800 .
C2 C3 1.480(16) .
C3 C4 1.525(14) .
C3 H3A 0.9900 .
C3 H3B 0.9900 .
C4 C5 1.496(15) .
C5 H5A 0.9800 .
C5 H5B 0.9800 .
C5 H5C 0.9800 .
C6 C7 1.503(12) .
C6 H6A 0.9800 .
C6 H6B 0.9800 .
C6 H6C 0.9800 .
C7 C8 1.478(13) .
C8 C9 1.531(12) .
C8 H8A 0.9900 .
C8 H8B 0.9900 .
C9 C10 1.524(13) .
C10 H10A 0.9800 .
C10 H10B 0.9800 .
C10 H10C 0.9800 .
C11 C12 1.475(15) .
C11 H11A 0.9900 .
C11 H11B 0.9900 .
C12 C13 1.406(14) .
C12 C17 1.414(14) .
C13 C14 1.369(15) .
C13 H13 0.9500 .
C14 C15 1.388(15) .
C14 H14 0.9500 .
C15 C16 1.393(14) .
C15 H15 0.9500 .
C16 C17 1.337(15) .
C16 H16 0.9500 .
C17 C18 1.533(14) .
C18 H18A 0.9900 .
C18 H18B 0.9900 .
C19 C20 1.501(13) .
C19 H19A 0.9800 .
C19 H19B 0.9800 .
C19 H19C 0.9800 .
C20 C21 1.494(14) .
C21 C22 1.496(14) .
C21 H21A 0.9900 .
C21 H21B 0.9900 .
C22 C23 1.498(13) .
C23 H23A 0.9800 .
C23 H23B 0.9800 .
C23 H23C 0.9800 .
C24 C25 1.510(16) .
C24 H24A 0.9800 .
C24 H24B 0.9800 .
C24 H24C 0.9800 .
C25 C26 1.529(13) .
C26 C27 1.523(15) .
C26 H26A 0.9900 .
C26 H26B 0.9900 .
C27 C28 1.513(13) .
C28 H28A 0.9800 .
C28 H28B 0.9800 .
C28 H28C 0.9800 .
C29 C30 1.490(13) .
C29 C32 1.575(16) 2_666
C29 H29A 0.9900 .
C29 H29B 0.9900 .
C30 C31 1.395(13) .
C30 H30 1.0000 .
C31 C32 1.472(14) .
C31 H31 1.0000 .
C32 C29 1.575(16) 2_666
C32 H32A 0.9900 .
C32 H32B 0.9900 .
C33 C34 1.397(19) .
C33 C38 1.42(2) .
C33 C39 1.509(14) .
C34 C35 1.329(14) .
C34 H34 0.9500 .
C35 C36 1.394(18) .
C35 H35 0.9500 .
C36 C37 1.352(18) .
C36 H36 0.9500 .
C37 C38 1.339(16) .
C37 H37 0.9500 .
C38 H38 0.9500 .
C39 H39A 0.9800 .
C39 H39B 0.9800 .
C39 H39C 0.9800 .
C40 C42 1.364(15) 2_565
C40 C41 1.380(17) .
C40 H40 0.9500 .
C41 C43 1.36(2) .
C41 C42 1.395(19) .
C42 C40 1.364(15) 2_565
C42 H42 0.9500 .
C43 H43A 0.9800 .
C43 H43B 0.9800 .
C43 H43C 0.9800 .

loop_
_geom_torsion_atom_site_label_1
_geom_torsion_atom_site_label_2
_geom_torsion_atom_site_label_3
_geom_torsion_atom_site_label_4
_geom_torsion
_geom_torsion_site_symmetry_1
_geom_torsion_site_symmetry_4
C31 Ni1 P1 O4 177.3(4) . .
C30 Ni1 P1 O4 178.5(6) . .
P2 Ni1 P1 O4 -9.0(3) . .
C31 Ni1 P1 C9 49.2(6) . .
C30 Ni1 P1 C9 50.3(7) . .
P2 Ni1 P1 C9 -137.1(5) . .
C31 Ni1 P1 C2 -66.4(6) . .
C30 Ni1 P1 C2 -65.3(7) . .
P2 Ni1 P1 C2 107.2(5) . .
C31 Ni1 P2 O8 170.8(6) . .
C30 Ni1 P2 O8 176.4(4) . .
P1 Ni1 P2 O8 1.1(3) . .
C31 Ni1 P2 C27 -68.6(7) . .
C30 Ni1 P2 C27 -62.9(5) . .
P1 Ni1 P2 C27 121.7(4) . .
C31 Ni1 P2 C20 45.9(7) . .
C30 Ni1 P2 C20 51.6(5) . .
P1 Ni1 P2 C20 -123.7(4) . .
C9 P1 O4 C11 88.6(7) . .
C2 P1 O4 C11 -178.2(6) . .
Ni1 P1 O4 C11 -50.7(7) . .
C27 P2 O8 C18 172.5(7) . .
C20 P2 O8 C18 78.7(7) . .
Ni1 P2 O8 C18 -53.5(7) . .
C7 O1 C2 C3 53.5(11) . .
C7 O1 C2 C1 172.7(9) . .
C7 O1 C2 P1 -66.5(10) . .
O4 P1 C2 O1 -41.4(8) . .
C9 P1 C2 O1 59.0(8) . .
Ni1 P1 C2 O1 -168.4(6) . .
O4 P1 C2 C3 -162.2(6) . .
C9 P1 C2 C3 -61.8(7) . .
Ni1 P1 C2 C3 70.7(7) . .
O4 P1 C2 C1 74.6(8) . .
C9 P1 C2 C1 175.0(9) . .
Ni1 P1 C2 C1 -52.5(9) . .
O1 C2 C3 C4 -52.3(11) . .
C1 C2 C3 C4 -166.8(8) . .
P1 C2 C3 C4 69.7(8) . .
C7 O3 C4 O2 60.6(11) . .
C7 O3 C4 C5 175.7(8) . .
C7 O3 C4 C3 -60.3(11) . .
C9 O2 C4 O3 -57.5(10) . .
C9 O2 C4 C5 -173.2(6) . .
C9 O2 C4 C3 61.5(10) . .
C2 C3 C4 O3 56.0(11) . .
C2 C3 C4 O2 -63.9(11) . .
C2 C3 C4 C5 175.6(8) . .
C4 O3 C7 O1 60.6(10) . .
C4 O3 C7 C8 -61.6(9) . .
C4 O3 C7 C6 174.8(8) . .
C2 O1 C7 O3 -56.3(10) . .
C2 O1 C7 C8 62.8(12) . .
C2 O1 C7 C6 -170.8(9) . .
O3 C7 C8 C9 58.3(10) . .
O1 C7 C8 C9 -62.2(13) . .
C6 C7 C8 C9 176.5(10) . .
C4 O2 C9 C10 173.0(6) . .
C4 O2 C9 C8 53.7(9) . .
C4 O2 C9 P1 -65.6(7) . .
C7 C8 C9 O2 -54.3(11) . .
C7 C8 C9 C10 -169.6(10) . .
C7 C8 C9 P1 66.1(11) . .
O4 P1 C9 O2 156.4(6) . .
C2 P1 C9 O2 59.1(7) . .
Ni1 P1 C9 O2 -68.6(7) . .
O4 P1 C9 C10 -85.6(8) . .
C2 P1 C9 C10 177.1(8) . .
Ni1 P1 C9 C10 49.5(10) . .
O4 P1 C9 C8 38.9(8) . .
C2 P1 C9 C8 -58.3(8) . .
Ni1 P1 C9 C8 174.0(6) . .
P1 O4 C11 C12 152.2(6) . .
O4 C11 C12 C13 115.2(10) . .
O4 C11 C12 C17 -62.4(11) . .
C17 C12 C13 C14 3.8(15) . .
C11 C12 C13 C14 -174.0(10) . .
C12 C13 C14 C15 -1.8(17) . .
C13 C14 C15 C16 0.1(15) . .
C14 C15 C16 C17 -0.5(15) . .
C15 C16 C17 C12 2.7(16) . .
C15 C16 C17 C18 -179.2(9) . .
C13 C12 C17 C16 -4.2(15) . .
C11 C12 C17 C16 173.5(10) . .
C13 C12 C17 C18 177.7(9) . .
C11 C12 C17 C18 -4.6(14) . .
P2 O8 C18 C17 145.8(8) . .
C16 C17 C18 O8 121.7(10) . .
C12 C17 C18 O8 -60.2(12) . .
C25 O5 C20 C21 -50.6(10) . .
C25 O5 C20 C19 -171.8(7) . .
C25 O5 C20 P2 66.8(8) . .
O8 P2 C20 O5 37.8(7) . .
C27 P2 C20 O5 -57.6(8) . .
Ni1 P2 C20 O5 171.9(5) . .
O8 P2 C20 C21 154.7(8) . .
C27 P2 C20 C21 59.4(9) . .
Ni1 P2 C20 C21 -71.2(8) . .
O8 P2 C20 C19 -79.5(9) . .
C27 P2 C20 C19 -174.9(9) . .
Ni1 P2 C20 C19 54.6(10) . .
O5 C20 C21 C22 51.5(11) . .
C19 C20 C21 C22 168.1(9) . .
P2 C20 C21 C22 -66.6(11) . .
C25 O7 C22 O6 -62.6(10) . .
C25 O7 C22 C21 59.1(10) . .
C25 O7 C22 C23 -175.4(8) . .
C27 O6 C22 O7 59.9(11) . .
C27 O6 C22 C21 -59.9(13) . .
C27 O6 C22 C23 173.8(9) . .
C20 C21 C22 O7 -57.5(10) . .
C20 C21 C22 O6 61.7(13) . .
C20 C21 C22 C23 -177.7(9) . .
C20 O5 C25 O7 53.7(10) . .
C20 O5 C25 C24 170.6(7) . .
C20 O5 C25 C26 -63.1(11) . .
C22 O7 C25 O5 -56.8(11) . .
C22 O7 C25 C24 -175.6(9) . .
C22 O7 C25 C26 63.8(11) . .
O5 C25 C26 C27 58.8(11) . .
O7 C25 C26 C27 -61.1(11) . .
C24 C25 C26 C27 -177.1(8) . .
C22 O6 C27 C28 -173.5(9) . .
C22 O6 C27 C26 -57.2(11) . .
C22 O6 C27 P2 64.8(10) . .
C25 C26 C27 O6 57.2(11) . .
C25 C26 C27 C28 168.7(8) . .
C25 C26 C27 P2 -64.7(9) . .
O8 P2 C27 O6 -160.2(7) . .
C20 P2 C27 O6 -58.8(8) . .
Ni1 P2 C27 O6 67.6(7) . .
O8 P2 C27 C28 83.5(9) . .
C20 P2 C27 C28 -175.1(9) . .
Ni1 P2 C27 C28 -48.7(10) . .
O8 P2 C27 C26 -41.9(6) . .
C20 P2 C27 C26 59.5(7) . .
Ni1 P2 C27 C26 -174.1(5) . .
C32 C29 C30 C31 75.9(13) 2_666 .
C32 C29 C30 Ni1 159.2(7) 2_666 .
P1 Ni1 C30 C31 -1.7(9) . .
P2 Ni1 C30 C31 -174.7(6) . .
C31 Ni1 C30 C29 -118.7(11) . .
P1 Ni1 C30 C29 -120.4(7) . .
P2 Ni1 C30 C29 66.6(8) . .
C29 C30 C31 C32 -4.6(17) . .
Ni1 C30 C31 C32 -115.2(10) . .
C29 C30 C31 Ni1 110.6(10) . .
P1 Ni1 C31 C30 179.0(6) . .
P2 Ni1 C31 C30 8.6(9) . .
C30 Ni1 C31 C32 114.8(11) . .
P1 Ni1 C31 C32 -66.2(8) . .
P2 Ni1 C31 C32 123.4(7) . .
C30 C31 C32 C29 -70.8(15) . 2_666
Ni1 C31 C32 C29 -154.9(8) . 2_666
C38 C33 C34 C35 0.5(18) . .
C39 C33 C34 C35 -177.0(10) . .
C33 C34 C35 C36 0.1(18) . .
C34 C35 C36 C37 0.5(19) . .
C35 C36 C37 C38 -2(2) . .
C36 C37 C38 C33 3(2) . .
C34 C33 C38 C37 -1.9(19) . .
C39 C33 C38 C37 175.6(12) . .
C42 C40 C41 C43 -174.1(15) 2_565 .
C42 C40 C41 C42 -1(2) 2_565 .
C43 C41 C42 C40 173.3(16) . 2_565
C40 C41 C42 C40 1(2) . 2_565
